data_4069561
loop_
_publ_author_name
'Hanna, Tamara E.'
'Lobkovsky, Emil'
'Chirik, Paul J.'

_publ_section_title
;
 Dinitrogen Complexes of Bis(cyclopentadienyl) Titanium Derivatives:
 Structural Diversity Arising from Substituent Manipulation
;
_journal_issue 14
_journal_name_full Organometallics
_journal_page_first 4079
_journal_paper_doi 10.1021/om900282u
_journal_volume 28
_journal_year 2009
_chemical_formula_sum 'C22 H34 N3 Ti'
_chemical_formula_weight 388.42
_chemical_name_systematic
; 
 ? 
;
_space_group_IT_number 15
_symmetry_cell_setting monoclinic
_symmetry_space_group_name_Hall '-C 2yc'
_symmetry_space_group_name_H-M 'C 1 2/c 1'
_atom_sites_solution_hydrogens mixed
_atom_sites_solution_primary direct
_atom_sites_solution_secondary difmap
_audit_creation_method SHELXL-97
_cell_angle_alpha 90.00
_cell_angle_beta 91.705(2)
_cell_angle_gamma 90.00
_cell_formula_units_Z 8
_cell_length_a 22.0056(11)
_cell_length_b 10.0175(6)
_cell_length_c 18.8744(9)
_cell_measurement_reflns_used 8844
_cell_measurement_temperature 173(2)
_cell_measurement_theta_max 29.51
_cell_measurement_theta_min 2.47
_cell_volume 4158.9(4)
_computing_cell_refinement 'Bruker SAINT+'
_computing_data_collection 'Bruker Apex2'
_computing_data_reduction 'Bruker SAINT+'
_computing_molecular_graphics 'Bruker SHELXTL'
_computing_publication_material 'Bruker SHELXTL'
_computing_structure_refinement 'SHELXL-97 (Sheldrick, 1997)'
_computing_structure_solution 'SHELXS-97 (Sheldrick, 1990)'
_diffrn_ambient_temperature 173(2)
_diffrn_measured_fraction_theta_full 0.865
_diffrn_measured_fraction_theta_max 0.865
_diffrn_measurement_device_type 'Bruker X8 APEX II diffractometer'
_diffrn_measurement_method 'phi and omega scans'
_diffrn_radiation_monochromator graphite
_diffrn_radiation_source 'fine-focus sealed tube'
_diffrn_radiation_type MoK\a
_diffrn_radiation_wavelength 0.71073
_diffrn_reflns_av_R_equivalents 0.0485
_diffrn_reflns_av_sigmaI/netI 0.0473
_diffrn_reflns_limit_h_max 33
_diffrn_reflns_limit_h_min -30
_diffrn_reflns_limit_k_max 15
_diffrn_reflns_limit_k_min -14
_diffrn_reflns_limit_l_max 27
_diffrn_reflns_limit_l_min -28
_diffrn_reflns_number 30219
_diffrn_reflns_theta_full 34.20
_diffrn_reflns_theta_max 34.20
_diffrn_reflns_theta_min 1.85
_exptl_absorpt_coefficient_mu 0.422
_exptl_absorpt_correction_T_max 0.9590
_exptl_absorpt_correction_T_min 0.8329
_exptl_absorpt_correction_type 'semiempirical by SADABS'
_exptl_crystal_colour dark
_exptl_crystal_density_diffrn 1.241
_exptl_crystal_density_meas 0
_exptl_crystal_density_method 'not measured'
_exptl_crystal_description block
_exptl_crystal_F_000 1672
_exptl_crystal_size_max 0.45
_exptl_crystal_size_mid 0.30
_exptl_crystal_size_min 0.10
_refine_diff_density_max 1.027
_refine_diff_density_min -0.988
_refine_diff_density_rms 0.080
_refine_ls_extinction_method none
_refine_ls_goodness_of_fit_ref 1.053
_refine_ls_hydrogen_treatment mixed
_refine_ls_matrix_type full
_refine_ls_number_parameters 359
_refine_ls_number_reflns 7447
_refine_ls_number_restraints 0
_refine_ls_restrained_S_all 1.053
_refine_ls_R_factor_all 0.0674
_refine_ls_R_factor_gt 0.0483
_refine_ls_shift/su_max 0.231
_refine_ls_shift/su_mean 0.014
_refine_ls_structure_factor_coef Fsqd
_refine_ls_weighting_details 'calc w=1/[\s^2^(Fo^2^)+(0.0892P)^2^+0.0000P] where P=(Fo^2^+2Fc^2^)/3'
_refine_ls_weighting_scheme calc
_refine_ls_wR_factor_gt 0.1297
_refine_ls_wR_factor_ref 0.1395
_reflns_number_gt 5636
_reflns_number_total 7447
_reflns_threshold_expression >2sigma(I)
_cod_data_source_file om900282u_si_001.cif
_cod_data_source_block th15
_cod_depositor_comments
;
The following automatic conversions were performed:

'_symmetry_cell_setting' value 'Monoclinic' changed to 'monoclinic'
according to /home/saulius/struct/CIF-dictionaries/cif_core.dic
dictionary named 'cif_core.dic' version 2.4.2 from 2011-04-26.

Automatic conversion script
Id: cif_fix_values 1715 2011-07-08 13:25:40Z adriana 
;
_cod_original_sg_symbol_H-M C2/c
_cod_database_code 4069561

loop_
_symmetry_equiv_pos_as_xyz
'x, y, z'
'-x, y, -z+1/2'
'x+1/2, y+1/2, z'
'-x+1/2, y+1/2, -z+1/2'
'-x, -y, -z'
'x, -y, z-1/2'
'-x+1/2, -y+1/2, -z'
'x+1/2, -y+1/2, z-1/2'

loop_
_atom_site_label
_atom_site_type_symbol
_atom_site_fract_x
_atom_site_fract_y
_atom_site_fract_z
_atom_site_U_iso_or_equiv
_atom_site_adp_type
_atom_site_occupancy
_atom_site_symmetry_multiplicity
_atom_site_calc_flag
_atom_site_refinement_flags
Ti1 Ti 0.087764(10) 0.23850(2) 0.158919(11) 0.01726(8) Uani 1 1 d .
N1 N 0.01918(5) 0.24865(10) 0.22998(6) 0.0188(2) Uani 1 1 d .
N2 N 0.03686(5) 0.09111(12) 0.11074(6) 0.0234(2) Uani 1 1 d .
N3 N 0.01001(6) 0.00873(14) 0.08582(7) 0.0347(3) Uani 1 1 d .
C1 C 0.13962(6) 0.16496(14) 0.26491(6) 0.0235(3) Uani 1 1 d .
C2 C 0.18450(7) 0.23108(15) 0.22638(8) 0.0254(3) Uani 1 1 d .
C3 C 0.19374(6) 0.15710(15) 0.16330(7) 0.0249(3) Uani 1 1 d .
C4 C 0.15355(6) 0.04728(14) 0.16188(7) 0.0232(3) Uani 1 1 d .
C5 C 0.12016(6) 0.05049(13) 0.22569(6) 0.0221(3) Uani 1 1 d .
C6 C 0.12814(6) 0.40730(13) 0.08543(7) 0.0244(3) Uani 1 1 d .
C7 C 0.09125(7) 0.47454(14) 0.13502(7) 0.0266(3) Uani 1 1 d .
C8 C 0.03002(7) 0.43917(14) 0.11895(7) 0.0258(3) Uani 1 1 d .
C9 C 0.02914(6) 0.34777(14) 0.06221(7) 0.0244(3) Uani 1 1 d .
C10 C 0.09018(6) 0.32508(14) 0.04218(7) 0.0234(3) Uani 1 1 d .
C11 C 0.12295(7) 0.19618(18) 0.33975(7) 0.0293(3) Uani 1 1 d .
H11B H 0.0821(9) 0.1786(19) 0.3462(9) 0.028(4) Uiso 1 1 d .
H11A H 0.1260(10) 0.286(3) 0.3504(12) 0.048(6) Uiso 1 1 d .
C12 C 0.16291(11) 0.1211(3) 0.39279(9) 0.0528(6) Uani 1 1 d .
H12C H 0.1550(11) 0.152(3) 0.4435(12) 0.064(7) Uiso 1 1 d .
H12B H 0.2121(17) 0.137(4) 0.3867(17) 0.116(11) Uiso 1 1 d .
H12A H 0.1565(13) 0.021(3) 0.3865(14) 0.081(9) Uiso 1 1 d .
C13 C 0.22288(9) 0.3448(2) 0.25327(10) 0.0404(4) Uani 1 1 d .
H13C H 0.2024(13) 0.401(3) 0.2893(15) 0.085(9) Uiso 1 1 d .
H13B H 0.2578(12) 0.320(3) 0.2830(12) 0.061(6) Uiso 1 1 d .
H13A H 0.2401(13) 0.402(3) 0.2197(15) 0.080(9) Uiso 1 1 d .
C14 C 0.24663(8) 0.1700(2) 0.11556(9) 0.0361(4) Uani 1 1 d .
H14C H 0.2343(9) 0.170(2) 0.0623(11) 0.042(5) Uiso 1 1 d .
H14B H 0.2785(9) 0.102(2) 0.1252(11) 0.047(6) Uiso 1 1 d .
H14A H 0.2685(11) 0.255(2) 0.1189(13) 0.050(7) Uiso 1 1 d .
C15 C 0.15428(9) -0.06202(16) 0.10836(8) 0.0317(3) Uani 1 1 d .
H15C H 0.1201(13) -0.105(3) 0.1096(15) 0.084(9) Uiso 1 1 d .
H15B H 0.1601(10) -0.029(3) 0.0654(14) 0.060(7) Uiso 1 1 d .
H15A H 0.1904(11) -0.118(3) 0.1188(12) 0.063(7) Uiso 1 1 d .
C16 C 0.08085(8) -0.05887(15) 0.25244(8) 0.0309(3) Uani 1 1 d .
H16A H 0.1061 -0.1241 0.2785 0.046 Uiso 1 1 calc R
H16B H 0.0599 -0.1030 0.2123 0.046 Uiso 1 1 calc R
H16C H 0.0507 -0.0213 0.2841 0.046 Uiso 1 1 calc R
C17 C 0.19083(7) 0.45110(16) 0.06637(9) 0.0297(3) Uani 1 1 d .
H17B H 0.2149(9) 0.467(2) 0.1047(11) 0.044(5) Uiso 1 1 d .
H17A H 0.2117(9) 0.378(2) 0.0409(9) 0.039(5) Uiso 1 1 d .
C18 C 0.18698(8) 0.57314(17) 0.01733(9) 0.0346(3) Uani 1 1 d .
H18C H 0.2307(10) 0.601(2) 0.0025(10) 0.042(5) Uiso 1 1 d .
H18B H 0.1586(9) 0.546(2) -0.0270(11) 0.042(5) Uiso 1 1 d .
H18A H 0.1691(12) 0.643(3) 0.0451(14) 0.078(8) Uiso 1 1 d .
C19 C 0.11182(10) 0.58250(17) 0.18525(10) 0.0394(4) Uani 1 1 d .
H19C H 0.1006(13) 0.579(3) 0.2332(17) 0.085(9) Uiso 1 1 d .
H19B H 0.1568(14) 0.595(3) 0.1950(15) 0.083(9) Uiso 1 1 d .
H19A H 0.1036(17) 0.662(5) 0.1730(19) 0.121(12) Uiso 1 1 d .
C20 C -0.02455(9) 0.50125(17) 0.15093(10) 0.0359(4) Uani 1 1 d .
H20C H -0.0457(12) 0.452(3) 0.1840(15) 0.077(8) Uiso 1 1 d .
H20B H -0.0586(14) 0.500(3) 0.1168(15) 0.078(8) Uiso 1 1 d .
H20A H -0.0160(12) 0.580(3) 0.1676(14) 0.070(8) Uiso 1 1 d .
C21 C -0.02597(7) 0.30090(18) 0.02130(8) 0.0319(3) Uani 1 1 d .
H21C H -0.0606(11) 0.289(3) 0.0523(12) 0.052(6) Uiso 1 1 d .
H21B H -0.0384(14) 0.366(4) -0.0175(18) 0.111(11) Uiso 1 1 d .
H21A H -0.0190(14) 0.213(3) 0.0131(15) 0.081(9) Uiso 1 1 d .
C22 C 0.10920(8) 0.24389(16) -0.02028(8) 0.0300(3) Uani 1 1 d .
H22C H 0.1503(11) 0.210(2) -0.0113(11) 0.049(6) Uiso 1 1 d .
H22B H 0.1086(11) 0.303(3) -0.0622(13) 0.059(6) Uiso 1 1 d .
H22A H 0.0823(10) 0.174(3) -0.0302(12) 0.055(6) Uiso 1 1 d .

loop_
_atom_site_aniso_label
_atom_site_aniso_U_11
_atom_site_aniso_U_22
_atom_site_aniso_U_33
_atom_site_aniso_U_23
_atom_site_aniso_U_13
_atom_site_aniso_U_12
Ti1 0.01799(14) 0.01546(11) 0.01842(12) -0.00039(7) 0.00208(8) -0.00040(7)
N1 0.0207(5) 0.0150(5) 0.0206(5) -0.0006(3) -0.0008(4) -0.0011(4)
N2 0.0278(6) 0.0212(5) 0.0212(5) 0.0008(4) 0.0006(4) -0.0001(4)
N3 0.0418(8) 0.0300(7) 0.0319(6) -0.0044(5) -0.0041(5) -0.0094(6)
C1 0.0215(6) 0.0282(7) 0.0206(5) -0.0026(5) -0.0006(5) 0.0056(5)
C2 0.0205(7) 0.0286(7) 0.0270(6) -0.0039(5) -0.0027(5) 0.0021(5)
C3 0.0210(7) 0.0289(7) 0.0251(6) 0.0003(5) 0.0030(5) 0.0049(5)
C4 0.0257(7) 0.0224(6) 0.0216(5) -0.0018(5) 0.0017(5) 0.0063(5)
C5 0.0242(7) 0.0215(6) 0.0207(5) 0.0010(4) 0.0012(5) 0.0055(5)
C6 0.0251(7) 0.0204(6) 0.0279(6) 0.0032(5) 0.0065(5) -0.0020(5)
C7 0.0330(8) 0.0161(6) 0.0310(6) 0.0021(5) 0.0085(5) -0.0026(5)
C8 0.0286(7) 0.0191(6) 0.0302(6) 0.0088(5) 0.0083(5) 0.0041(5)
C9 0.0236(7) 0.0231(6) 0.0268(6) 0.0098(5) 0.0026(5) 0.0001(5)
C10 0.0250(7) 0.0231(6) 0.0225(5) 0.0041(5) 0.0039(5) -0.0006(5)
C11 0.0286(8) 0.0381(8) 0.0212(6) -0.0052(5) -0.0011(5) 0.0105(6)
C12 0.0606(13) 0.0705(15) 0.0268(7) -0.0014(8) -0.0043(7) 0.0311(11)
C13 0.0350(9) 0.0430(10) 0.0427(8) -0.0090(8) -0.0062(7) -0.0094(8)
C14 0.0263(8) 0.0425(10) 0.0401(8) 0.0058(7) 0.0113(6) 0.0073(7)
C15 0.0415(10) 0.0257(7) 0.0280(7) -0.0050(6) 0.0032(6) 0.0088(7)
C16 0.0374(8) 0.0257(7) 0.0300(7) 0.0058(5) 0.0036(6) -0.0006(6)
C17 0.0259(7) 0.0288(7) 0.0347(7) 0.0046(6) 0.0050(6) -0.0060(6)
C18 0.0325(9) 0.0316(8) 0.0402(8) 0.0081(6) 0.0098(7) -0.0054(6)
C19 0.0526(12) 0.0215(7) 0.0448(9) -0.0077(6) 0.0127(8) -0.0090(7)
C20 0.0365(9) 0.0258(8) 0.0464(9) 0.0106(7) 0.0159(7) 0.0104(6)
C21 0.0263(8) 0.0387(9) 0.0304(7) 0.0140(6) -0.0022(6) -0.0027(6)
C22 0.0338(9) 0.0332(8) 0.0233(6) 0.0009(5) 0.0046(6) -0.0006(6)

loop_
_atom_type_symbol
_atom_type_description
_atom_type_scat_dispersion_real
_atom_type_scat_dispersion_imag
_atom_type_scat_source
C C 0.0033 0.0016 'International Tables Vol C Tables 4.2.6.8 and 6.1.1.4'
H H 0.0000 0.0000 'International Tables Vol C Tables 4.2.6.8 and 6.1.1.4'
N N 0.0061 0.0033 'International Tables Vol C Tables 4.2.6.8 and 6.1.1.4'
Ti Ti 0.2776 0.4457 'International Tables Vol C Tables 4.2.6.8 and 6.1.1.4'

loop_
_geom_angle_atom_site_label_1
_geom_angle_atom_site_label_2
_geom_angle_atom_site_label_3
_geom_angle
_geom_angle_site_symmetry_1
N2 Ti1 N1 85.57(4) .
N2 Ti1 C5 79.32(5) .
N1 Ti1 C5 84.67(4) .
N2 Ti1 C10 83.01(5) .
N1 Ti1 C10 128.83(5) .
C5 Ti1 C10 140.56(5) .
N2 Ti1 C6 117.55(5) .
N1 Ti1 C6 129.91(5) .
C5 Ti1 C6 139.99(5) .
C10 Ti1 C6 34.69(5) .
N2 Ti1 C1 112.98(5) .
N1 Ti1 C1 79.06(4) .
C5 Ti1 C1 34.85(5) .
C10 Ti1 C1 150.19(5) .
C6 Ti1 C1 122.04(5) .
N2 Ti1 C4 75.92(5) .
N1 Ti1 C4 118.64(4) .
C5 Ti1 C4 34.91(4) .
C10 Ti1 C4 106.46(5) .
C6 Ti1 C4 110.22(5) .
C1 Ti1 C4 57.45(4) .
N2 Ti1 C7 130.09(5) .
N1 Ti1 C7 95.85(4) .
C5 Ti1 C7 150.58(5) .
C10 Ti1 C7 57.65(5) .
C6 Ti1 C7 34.67(5) .
C1 Ti1 C7 116.25(5) .
C4 Ti1 C7 139.91(5) .
N2 Ti1 C2 131.60(5) .
N1 Ti1 C2 107.86(5) .
C5 Ti1 C2 56.98(5) .
C10 Ti1 C2 116.82(5) .
C6 Ti1 C2 89.47(5) .
C1 Ti1 C2 33.84(5) .
C4 Ti1 C2 56.59(5) .
C7 Ti1 C2 95.46(5) .
N2 Ti1 C9 73.96(5) .
N1 Ti1 C9 94.77(4) .
C5 Ti1 C9 153.24(5) .
C10 Ti1 C9 34.24(5) .
C6 Ti1 C9 56.45(5) .
C1 Ti1 C9 170.03(5) .
C4 Ti1 C9 132.43(5) .
C7 Ti1 C9 56.17(5) .
C2 Ti1 C9 145.86(5) .
N2 Ti1 C3 106.26(5) .
N1 Ti1 C3 134.99(4) .
C5 Ti1 C3 56.61(5) .
C10 Ti1 C3 96.01(5) .
C6 Ti1 C3 83.42(5) .
C1 Ti1 C3 56.17(4) .
C4 Ti1 C3 33.65(5) .
C7 Ti1 C3 107.16(5) .
C2 Ti1 C3 33.61(4) .
C9 Ti1 C3 130.20(5) .
N2 Ti1 C8 100.39(5) .
N1 Ti1 C8 77.22(4) .
C5 Ti1 C8 161.83(5) .
C10 Ti1 C8 56.41(5) .
C6 Ti1 C8 56.18(5) .
C1 Ti1 C8 136.98(5) .
C4 Ti1 C8 162.87(4) .
C7 Ti1 C8 33.63(5) .
C2 Ti1 C8 127.70(5) .
C9 Ti1 C8 33.10(5) .
C3 Ti1 C8 138.72(5) .
N1 N1 Ti1 177.15(3) 2
N3 N2 Ti1 178.08(12) .
C2 C1 C5 108.35(11) .
C2 C1 C11 125.57(13) .
C5 C1 C11 125.33(13) .
C2 C1 Ti1 75.38(8) .
C5 C1 Ti1 71.59(7) .
C11 C1 Ti1 126.78(9) .
C1 C2 C3 107.88(12) .
C1 C2 C13 125.41(14) .
C3 C2 C13 125.94(15) .
C1 C2 Ti1 70.78(8) .
C3 C2 Ti1 73.99(8) .
C13 C2 Ti1 128.75(12) .
C4 C3 C2 108.48(12) .
C4 C3 C14 123.58(13) .
C2 C3 C14 126.26(14) .
C4 C3 Ti1 70.50(7) .
C2 C3 Ti1 72.40(8) .
C14 C3 Ti1 134.51(10) .
C3 C4 C5 107.70(11) .
C3 C4 C15 124.49(13) .
C5 C4 C15 127.14(14) .
C3 C4 Ti1 75.85(8) .
C5 C4 Ti1 71.15(7) .
C15 C4 Ti1 126.10(10) .
C1 C5 C4 107.57(12) .
C1 C5 C16 125.68(12) .
C4 C5 C16 125.87(12) .
C1 C5 Ti1 73.55(7) .
C4 C5 Ti1 73.94(7) .
C16 C5 Ti1 126.60(10) .
C10 C6 C7 108.40(12) .
C10 C6 C17 124.24(12) .
C7 C6 C17 124.35(13) .
C10 C6 Ti1 72.42(7) .
C7 C6 Ti1 73.92(7) .
C17 C6 Ti1 135.24(10) .
C8 C7 C6 107.32(12) .
C8 C7 C19 125.65(14) .
C6 C7 C19 126.06(14) .
C8 C7 Ti1 76.07(8) .
C6 C7 Ti1 71.41(8) .
C19 C7 Ti1 126.89(11) .
C9 C8 C7 108.47(12) .
C9 C8 C20 125.73(15) .
C7 C8 C20 125.41(14) .
C9 C8 Ti1 72.55(8) .
C7 C8 Ti1 70.30(8) .
C20 C8 Ti1 128.59(10) .
C8 C9 C10 108.27(12) .
C8 C9 C21 126.15(14) .
C10 C9 C21 124.76(13) .
C8 C9 Ti1 74.34(8) .
C10 C9 Ti1 69.40(7) .
C21 C9 Ti1 130.04(10) .
C6 C10 C9 107.41(12) .
C6 C10 C22 126.48(13) .
C9 C10 C22 125.56(13) .
C6 C10 Ti1 72.90(7) .
C9 C10 Ti1 76.36(7) .
C22 C10 Ti1 123.10(10) .
C1 C11 C12 111.42(13) .
C6 C17 C18 110.05(13) .

loop_
_geom_bond_atom_site_label_1
_geom_bond_atom_site_label_2
_geom_bond_distance
_geom_bond_site_symmetry_2
Ti1 N2 2.0497(12) .
Ti1 N1 2.0513(12) .
Ti1 C5 2.3643(13) .
Ti1 C10 2.3699(12) .
Ti1 C6 2.3762(13) .
Ti1 C1 2.3899(13) .
Ti1 C4 2.4008(13) .
Ti1 C7 2.4088(14) .
Ti1 C2 2.4489(14) .
Ti1 C9 2.4605(13) .
Ti1 C3 2.4696(14) .
Ti1 C8 2.4834(13) .
N1 N1 1.150(2) 2
N2 N3 1.1111(17) .
C1 C2 1.409(2) .
C1 C5 1.4240(19) .
C1 C11 1.5029(18) .
C2 C3 1.4222(19) .
C2 C13 1.498(2) .
C3 C4 1.411(2) .
C3 C14 1.498(2) .
C4 C5 1.4298(18) .
C4 C15 1.4901(19) .
C5 C16 1.493(2) .
C6 C10 1.4148(19) .
C6 C7 1.4262(19) .
C6 C17 1.501(2) .
C7 C8 1.417(2) .
C7 C19 1.499(2) .
C8 C9 1.409(2) .
C8 C20 1.496(2) .
C9 C10 1.4246(19) .
C9 C21 1.494(2) .
C10 C22 1.502(2) .
C11 C12 1.513(2) .
C17 C18 1.534(2) .
